data_7718391
loop_
_publ_author_name
'Knott, Jackson P.'
'Hsiang, Shou-Jen'
'Hayes, Paul G.'

_publ_section_title
;
 Alkylamido lutetium complexes as prospective lutetium imido precursors:
 synthesis, characterization and ligand design.
;
_journal_issue 15
_journal_name_full 'Dalton transactions (Cambridge, England : 2003)'
_journal_page_first 6261
_journal_page_last 6273
_journal_paper_doi 10.1039/d5dt00338e
_journal_volume 54
_journal_year 2025
_chemical_formula_moiety '2(C58 H88 Lu N5 P2)'
_chemical_formula_sum 'C116 H176 Lu2 N10 P4'
_chemical_formula_weight 2184.48
_space_group_crystal_system monoclinic
_space_group_IT_number 14
_space_group_name_Hall '-P 2yn'
_space_group_name_H-M_alt 'P 1 21/n 1'
_atom_sites_solution_hydrogens mixed
_audit_creation_date 2025-01-16
_audit_creation_method
;
Olex2 1.5
(compiled 2024.02.16 svn.r378c4104 for OlexSys, GUI svn.r6928)
;
_audit_update_record
;
2025-01-16 deposited with the CCDC.	2025-03-19 downloaded from the CCDC.
;
_cell_angle_alpha 90
_cell_angle_beta 95.2220(10)
_cell_angle_gamma 90
_cell_formula_units_Z 2
_cell_length_a 14.96740(10)
_cell_length_b 17.02750(10)
_cell_length_c 21.66410(10)
_cell_measurement_reflns_used 39142
_cell_measurement_temperature 110.3(4)
_cell_measurement_theta_max 79.9420
_cell_measurement_theta_min 3.3010
_cell_volume 5498.34(6)
_computing_cell_refinement 'CrysAlisPro 1.171.38.46 (Rigaku OD, 2015)'
_computing_data_collection 'CrysAlisPro 1.171.38.46 (Rigaku OD, 2015)'
_computing_data_reduction 'CrysAlisPro 1.171.38.46 (Rigaku OD, 2015)'
_computing_molecular_graphics 'Olex2 1.5 (Dolomanov et al., 2009)'
_computing_publication_material 'Olex2 1.5 (Dolomanov et al., 2009)'
_computing_structure_refinement 'SHELXL 2019/3 (Sheldrick, 2015)'
_computing_structure_solution 'ShelXT (Sheldrick, 2015)'
_diffrn_ambient_temperature 110.3
_diffrn_detector_type 'Pilatus 200/300K'
_diffrn_measured_fraction_theta_full 1.000
_diffrn_measured_fraction_theta_max 0.997
_diffrn_measurement_details
;
List of Runs (angles in degrees, time in seconds):

  # Type    Start    End  Width  t~exp~   \w     \q     \k     \f   Frames
#--------------------------------------------------------------------------
  1  \w    -42.00  28.00   0.50    0.50    --  -38.50  37.00-150.00  140
  2  \w   -108.00 -49.00   0.50    0.50    --  -38.50 -19.00 120.00  118
  3  \w    -38.00  27.00   0.50    0.50    --  -38.50  37.00 -60.00  130
  4  \w    -45.00  -4.00   0.50    0.50    --  -38.50 125.00   0.00   82
  5  \w     -6.00  26.00   0.50    0.50    --  -38.50  37.00  60.00   64
  6  \w     44.00 114.00   0.50    0.50    --   47.56  37.00-120.00  140
  7  \w     47.00 114.00   0.50    0.50    --   47.56  37.00 -60.00  134
  8  \w     41.00 101.00   0.50    1.83    --  111.00-111.00 -60.00  120
  9  \w     62.00  95.00   0.50    1.83    --  111.00 -50.00 150.00   66
 10  \w     48.00 114.00   0.50    1.83    --  111.00 -37.00-180.00  132
 11  \w     53.00  79.00   0.50    1.83    --  111.00 -50.00-150.00   52
 12  \w     78.00 104.00   0.50    1.83    --  111.00 -50.00 -30.00   52
 13  \w    140.00 167.00   0.50    1.83    --  111.00  37.00 120.00   54
 14  \w    102.00 133.00   0.50    1.83    --  111.00 178.00 -60.00   62
 15  \w    121.00 147.00   0.50    1.83    --  111.00 111.00 -30.00   52
 16  \w     73.00 106.00   0.50    1.83    --  111.00 -50.00  60.00   66
 17  \w    153.00 178.00   0.50    1.83    --  111.00  25.00  60.00   50
 18  \w     48.00 109.00   0.50    1.83    --  111.00 -63.00-150.00  122
 19  \w    130.00 178.00   0.50    1.83    --  111.00  25.00-180.00   96
 20  \w    110.00 136.00   0.50    1.83    --  111.00  37.00  60.00   52
 21  \w    152.00 178.00   0.50    1.83    --  111.00 111.00  30.00   52
 22  \w    133.00 168.00   0.50    1.83    --  111.00  63.00  60.00   70
 23  \w     87.00 113.00   0.50    1.83    --  111.00 -25.00-120.00   52
 24  \w     88.00 117.00   0.50    1.83    --  111.00 -50.00-150.00   58
 25  \w     43.00  76.00   0.50    1.83    --  111.00 -25.00-180.00   66
 26  \w     78.00 117.00   0.50    1.83    --  111.00 -50.00   0.00   78
 27  \w    112.00 145.00   0.50    1.83    --  111.00  12.00-180.00   66
 28  \w     66.00  99.00   0.50    1.83    --  111.00 178.00 -60.00   66
 29  \w    113.00 143.00   0.50    1.83    --  111.00  25.00  60.00   60
 30  \w     49.00 111.00   0.50    1.83    --  111.00 -55.00 -28.00  124
 31  \w     46.00  71.00   0.50    1.83    --  111.00 -37.00  60.00   50
 32  \w     90.00 115.00   0.50    1.83    --  111.00 -25.00 -30.00   50
 33  \w    149.00 174.00   0.50    1.83    --  111.00  12.00-120.00   50
 34  \w     43.00  70.00   0.50    1.83    --  111.00 -25.00 -30.00   54
 35  \w     86.00 113.00   0.50    1.83    --  111.00 -37.00  60.00   54
 36  \w    129.00 167.00   0.50    1.83    --  111.00  50.00-120.00   76
 37  \w     44.00 109.00   0.50    1.83    --  111.00 -37.00 -30.00  130
 38  \w     46.00  83.00   0.50    1.83    --  111.00 -37.00 150.00   74
 39  \w    108.00 146.00   0.50    1.83    --  111.00  12.00-120.00   76
 40  \w    135.00 171.00   0.50    1.83    --  111.00  63.00-150.00   72
 41  \w     53.00 107.00   0.50    1.83    --  111.00 -50.00 -90.00  108
 42  \w    108.00 134.00   0.50    1.83    --  111.00  25.00 150.00   52
 43  \w    107.00 173.00   0.50    1.83    --  111.00  50.00  90.00  132
 44  \w    115.00 142.00   0.50    1.83    --  111.00 -91.00 -30.00   54
 45  \w    109.00 134.00   0.50    1.83    --  111.00  37.00 -30.00   50
 46  \w     50.00  95.00   0.50    1.83    --  111.00 -91.00 -30.00   90
;
_diffrn_measurement_device 'four-circle diffractometer'
_diffrn_measurement_device_type 'SuperNova, Dual, Cu at zero, Pilatus 200/300K'
_diffrn_measurement_method '\w scans'
_diffrn_radiation_type CuK\a
_diffrn_radiation_wavelength 1.54184
_diffrn_reflns_av_R_equivalents 0.0416
_diffrn_reflns_av_unetI/netI 0.0303
_diffrn_reflns_Laue_measured_fraction_full 1.000
_diffrn_reflns_Laue_measured_fraction_max 0.997
_diffrn_reflns_limit_h_max 18
_diffrn_reflns_limit_h_min -19
_diffrn_reflns_limit_k_max 18
_diffrn_reflns_limit_k_min -21
_diffrn_reflns_limit_l_max 27
_diffrn_reflns_limit_l_min -27
_diffrn_reflns_number 64880
_diffrn_reflns_point_group_measured_fraction_full 1.000
_diffrn_reflns_point_group_measured_fraction_max 0.997
_diffrn_reflns_theta_full 67.684
_diffrn_reflns_theta_max 80.334
_diffrn_reflns_theta_min 3.307
_exptl_absorpt_coefficient_mu 4.285
_exptl_absorpt_correction_T_max 1.00000
_exptl_absorpt_correction_T_min 0.69932
_exptl_absorpt_correction_type multi-scan
_exptl_absorpt_process_details
;
CrysAlisPro 1.171.38.46 (Rigaku Oxford Diffraction, 2015)
Empirical absorption correction using spherical harmonics,
 implemented in SCALE3 ABSPACK scaling algorithm.
;
_exptl_crystal_colour 'clear yellowish colourless'
_exptl_crystal_colour_lustre clear
_exptl_crystal_colour_modifier yellowish
_exptl_crystal_colour_primary colourless
_exptl_crystal_density_diffrn 1.319
_exptl_crystal_description block
_exptl_crystal_F_000 2288
_refine_diff_density_max 0.673
_refine_diff_density_min -0.897
_refine_diff_density_rms 0.084
_refine_ls_extinction_method none
_refine_ls_goodness_of_fit_ref 1.099
_refine_ls_hydrogen_treatment mixed
_refine_ls_matrix_type full
_refine_ls_number_parameters 621
_refine_ls_number_reflns 11972
_refine_ls_number_restraints 0
_refine_ls_restrained_S_all 1.099
_refine_ls_R_factor_all 0.0323
_refine_ls_R_factor_gt 0.0297
_refine_ls_shift/su_max 0.005
_refine_ls_shift/su_mean 0.000
_refine_ls_structure_factor_coef Fsqd
_refine_ls_weighting_details 'w=1/[\s^2^(Fo^2^)+(0.0295P)^2^+7.2766P] where P=(Fo^2^+2Fc^2^)/3'
_refine_ls_weighting_scheme calc
_refine_ls_wR_factor_gt 0.0742
_refine_ls_wR_factor_ref 0.0754
_reflns_Friedel_coverage 0.000
_reflns_number_gt 11106
_reflns_number_total 11972
_reflns_threshold_expression 'I > 2\s(I)'
_cod_data_source_file d5dt00338e2.cif
_cod_data_source_block ph18062
_cod_depositor_comments 'Adding full bibliography for 7718388--7718395.cif.'
_cod_database_code 7718391
_shelx_shelxl_version_number 2019/3
_shelx_space_group_comment
;
The symmetry employed for this shelxl refinement is uniquely defined
by the following loop, which should always be used as a source of
symmetry information in preference to the above space-group names.
They are only intended as comments.
;
_olex2_refinement_description
;
1. Fixed Uiso
 At 1.2 times of:
  All C(H) groups, All N(H) groups
 At 1.5 times of:
  All C(H,H,H) groups
2.a Ternary CH refined with riding coordinates:
 C41(H41), C56(H56), C6(H6), C44(H44), C11(H11), C12(H12), C23(H23), C5(H5A),
 C53(H53), C32(H32)
2.b Aromatic/amide H refined with riding coordinates:
 C31(H31), C39(H39), C30(H30), C19(H19), C2(H2), C27(H27), C3(H3), C22(H22),
 C49(H49), C28(H28), C37(H37), C21(H21), C51(H51), C18(H18), C38(H38), C50(H50)
2.c Idealised Me refined as rotating group:
 C13(H13A,H13B,H13C), C16(H16A,H16B,H16C), C14(H14A,H14B,H14C), C7(H7A,H7B,
 H7C), C45(H45A,H45B,H45C), C46(H46A,H46B,H46C), C57(H57A,H57B,H57C), C15(H15A,
 H15B,H15C), C58(H58A,H58B,H58C), C55(H55A,H55B,H55C), C24(H24A,H24B,H24C),
 C10(H10A,H10B,H10C), C43(H43A,H43B,H43C), C25(H25A,H25B,H25C), C8(H8A,H8B,H8C),
  C9(H9A,H9B,H9C), C42(H42A,H42B,H42C), C34(H34A,H34B,H34C), C33(H33A,H33B,
 H33C), C54(H54A,H54B,H54C)
;
_olex2_submission_special_instructions 'No special instructions were received'
_oxdiff_exptl_absorpt_empirical_details
;
Empirical correction (ABSPACK) includes:
- Absorption correction using spherical harmonics
- Frame scaling
;

loop_
_space_group_symop_operation_xyz
'x, y, z'
'-x+1/2, y+1/2, -z+1/2'
'-x, -y, -z'
'x-1/2, -y-1/2, z-1/2'

loop_
_atom_site_label
_atom_site_type_symbol
_atom_site_fract_x
_atom_site_fract_y
_atom_site_fract_z
_atom_site_U_iso_or_equiv
_atom_site_adp_type
_atom_site_occupancy
_atom_site_site_symmetry_order
_atom_site_calc_flag
_atom_site_refinement_flags_posn
_atom_site_refinement_flags_adp
_atom_site_refinement_flags_occupancy
_atom_site_disorder_assembly
_atom_site_disorder_group
Lu1 Lu 0.54654(2) 0.73506(2) 0.27073(2) 0.01397(4) Uani 1 1 d . . . . .
P2 P 0.75286(4) 0.79201(3) 0.34629(3) 0.01585(11) Uani 1 1 d . . . . .
P1 P 0.51032(4) 0.89567(3) 0.17496(3) 0.01759(11) Uani 1 1 d . . . . .
N4 N 0.55346(14) 0.62771(12) 0.21432(9) 0.0178(4) Uani 1 1 d . . . . .
H4 H 0.513(2) 0.5903(19) 0.2228(14) 0.021 Uiso 1 1 d . U . . .
N3 N 0.66994(13) 0.73063(11) 0.34532(9) 0.0171(4) Uani 1 1 d . . . . .
N1 N 0.63808(13) 0.83839(11) 0.25386(9) 0.0166(4) Uani 1 1 d . . . . .
N2 N 0.46633(13) 0.81594(12) 0.19894(9) 0.0181(4) Uani 1 1 d . . . . .
N5 N 0.45975(14) 0.74056(13) 0.34590(10) 0.0216(4) Uani 1 1 d . . . . .
H5 H 0.496(2) 0.764(2) 0.3750(16) 0.026 Uiso 1 1 d . U . . .
C31 C 0.67916(17) 0.67443(15) 0.45205(11) 0.0211(5) Uani 1 1 d . . . . .
H31 H 0.684766 0.725388 0.469827 0.025 Uiso 1 1 calc R U . . .
C35 C 0.56339(16) 0.62215(13) 0.15093(11) 0.0179(4) Uani 1 1 d . . . . .
C36 C 0.49577(16) 0.58959(13) 0.10801(11) 0.0189(4) Uani 1 1 d . . . . .
C26 C 0.67065(15) 0.66626(14) 0.38737(11) 0.0177(4) Uani 1 1 d . . . . .
C29 C 0.66958(17) 0.53334(15) 0.46692(12) 0.0226(5) Uani 1 1 d . . . . .
C40 C 0.64303(16) 0.65140(13) 0.12755(11) 0.0184(4) Uani 1 1 d . . . . .
C4 C 0.72492(15) 0.84893(14) 0.27814(11) 0.0171(4) Uani 1 1 d . . . . .
C20 C 0.18390(16) 0.78952(15) 0.15281(12) 0.0219(5) Uani 1 1 d . . . . .
C39 C 0.64987(18) 0.65081(16) 0.06341(11) 0.0236(5) Uani 1 1 d . . . . .
H39 H 0.702433 0.671316 0.047859 0.028 Uiso 1 1 calc R U . . .
C41 C 0.72280(17) 0.67760(15) 0.17097(11) 0.0221(5) Uani 1 1 d . . . . .
H41 H 0.699097 0.698924 0.209280 0.027 Uiso 1 1 calc R U . . .
C30 C 0.67954(17) 0.60893(15) 0.49064(11) 0.0224(5) Uani 1 1 d . . . . .
H30 H 0.686793 0.616169 0.534291 0.027 Uiso 1 1 calc R U . . .
C19 C 0.24635(17) 0.75159(15) 0.11904(12) 0.0220(5) Uani 1 1 d . . . . .
H19 H 0.225522 0.719839 0.084648 0.026 Uiso 1 1 calc R U . . .
C2 C 0.70017(16) 0.93559(14) 0.20065(12) 0.0214(5) Uani 1 1 d . . . . .
H2 H 0.706920 0.976160 0.171324 0.026 Uiso 1 1 calc R U . . .
C56 C 0.33192(17) 0.63328(16) 0.28805(12) 0.0231(5) Uani 1 1 d . . . . .
H56 H 0.371373 0.658965 0.259131 0.028 Uiso 1 1 calc R U . . .
C27 C 0.65824(17) 0.58998(15) 0.36377(11) 0.0216(5) Uani 1 1 d . . . . .
H27 H 0.650840 0.582278 0.320171 0.026 Uiso 1 1 calc R U . . .
C3 C 0.76545(16) 0.90901(14) 0.24647(12) 0.0203(5) Uani 1 1 d . . . . .
H3 H 0.825093 0.927938 0.254407 0.024 Uiso 1 1 calc R U . . .
C17 C 0.37121(16) 0.80559(14) 0.18441(11) 0.0193(4) Uani 1 1 d . . . . .
C22 C 0.30931(17) 0.84019(16) 0.22008(12) 0.0236(5) Uani 1 1 d . . . . .
H22 H 0.330090 0.869411 0.255897 0.028 Uiso 1 1 calc R U . . .
C48 C 0.30547(16) 0.69623(16) 0.33256(11) 0.0222(5) Uani 1 1 d . . . . .
C6 C 0.46217(17) 0.98438(15) 0.20644(13) 0.0253(5) Uani 1 1 d . . . . .
H6 H 0.395954 0.983490 0.194878 0.030 Uiso 1 1 calc R U . . .
C1 C 0.62358(15) 0.89087(14) 0.20658(11) 0.0178(4) Uani 1 1 d . . . . .
C49 C 0.21651(17) 0.70507(17) 0.34598(13) 0.0266(5) Uani 1 1 d . . . . .
H49 H 0.172008 0.671146 0.326615 0.032 Uiso 1 1 calc R U . . .
C44 C 0.41200(16) 0.55491(15) 0.13191(11) 0.0212(5) Uani 1 1 d . . . . .
H44 H 0.395225 0.589303 0.166440 0.025 Uiso 1 1 calc R U . . .
C11 C 0.76190(16) 0.86116(14) 0.41146(11) 0.0209(5) Uani 1 1 d . . . . .
H11 H 0.780390 0.830830 0.450044 0.025 Uiso 1 1 calc R U . . .
C28 C 0.65655(18) 0.52586(15) 0.40262(12) 0.0238(5) Uani 1 1 d . . . . .
H28 H 0.646229 0.475179 0.385056 0.029 Uiso 1 1 calc R U . . .
C37 C 0.50646(17) 0.59000(15) 0.04523(11) 0.0229(5) Uani 1 1 d . . . . .
H37 H 0.460629 0.568300 0.017090 0.027 Uiso 1 1 calc R U . . .
C12 C 0.86070(17) 0.74092(15) 0.34525(12) 0.0216(5) Uani 1 1 d . . . . .
H12 H 0.847173 0.690210 0.323052 0.026 Uiso 1 1 calc R U . . .
C23 C 0.08411(17) 0.77969(16) 0.13434(13) 0.0258(5) Uani 1 1 d . . . . .
H23 H 0.075755 0.776888 0.088063 0.031 Uiso 1 1 calc R U . . .
C52 C 0.34641(17) 0.80398(16) 0.40395(12) 0.0240(5) Uani 1 1 d . . . . .
C21 C 0.21710(17) 0.83279(16) 0.20423(13) 0.0256(5) Uani 1 1 d . . . . .
H21 H 0.176361 0.857813 0.229065 0.031 Uiso 1 1 calc R U . . .
C51 C 0.25625(19) 0.81088(17) 0.41537(13) 0.0295(6) Uani 1 1 d . . . . .
H51 H 0.239282 0.849969 0.443332 0.035 Uiso 1 1 calc R U . . .
C13 C 0.90197(19) 0.71856(18) 0.41055(13) 0.0315(6) Uani 1 1 d . . . . .
H13A H 0.919030 0.766361 0.433919 0.047 Uiso 1 1 calc R U . . .
H13B H 0.955262 0.685948 0.407202 0.047 Uiso 1 1 calc R U . . .
H13C H 0.857898 0.689142 0.432114 0.047 Uiso 1 1 calc R U . . .
C18 C 0.33822(16) 0.75907(14) 0.13443(12) 0.0208(5) Uani 1 1 d . . . . .
H18 H 0.378926 0.732226 0.110654 0.025 Uiso 1 1 calc R U . . .
C47 C 0.37177(17) 0.74700(15) 0.36139(11) 0.0213(5) Uani 1 1 d . . . . .
C38 C 0.58245(18) 0.62131(16) 0.02234(12) 0.0258(5) Uani 1 1 d . . . . .
H38 H 0.587899 0.622392 -0.020998 0.031 Uiso 1 1 calc R U . . .
C16 C 0.83267(18) 0.92505(16) 0.40446(12) 0.0263(5) Uani 1 1 d . . . . .
H16A H 0.892285 0.900924 0.406148 0.039 Uiso 1 1 calc R U . . .
H16B H 0.831132 0.963234 0.438192 0.039 Uiso 1 1 calc R U . . .
H16C H 0.819746 0.951758 0.364578 0.039 Uiso 1 1 calc R U . . .
C14 C 0.92993(17) 0.78311(17) 0.30906(13) 0.0263(5) Uani 1 1 d . . . . .
H14A H 0.903462 0.794439 0.266960 0.039 Uiso 1 1 calc R U . . .
H14B H 0.982705 0.749454 0.307073 0.039 Uiso 1 1 calc R U . . .
H14C H 0.947855 0.832390 0.330035 0.039 Uiso 1 1 calc R U . . .
C7 C 0.4779(2) 0.98366(17) 0.27745(14) 0.0318(6) Uani 1 1 d . . . . .
H7A H 0.460083 0.932566 0.293161 0.048 Uiso 1 1 calc R U . . .
H7B H 0.442041 1.025160 0.294529 0.048 Uiso 1 1 calc R U . . .
H7C H 0.541615 0.992801 0.289999 0.048 Uiso 1 1 calc R U . . .
C45 C 0.33072(18) 0.55120(18) 0.08346(13) 0.0298(6) Uani 1 1 d . . . . .
H45A H 0.322079 0.602474 0.063240 0.045 Uiso 1 1 calc R U . . .
H45B H 0.277013 0.537495 0.103846 0.045 Uiso 1 1 calc R U . . .
H45C H 0.341140 0.511273 0.052332 0.045 Uiso 1 1 calc R U . . .
C46 C 0.43097(19) 0.47263(16) 0.15901(13) 0.0281(5) Uani 1 1 d . . . . .
H46A H 0.445028 0.436741 0.125880 0.042 Uiso 1 1 calc R U . . .
H46B H 0.377945 0.453517 0.177811 0.042 Uiso 1 1 calc R U . . .
H46C H 0.482038 0.475114 0.190648 0.042 Uiso 1 1 calc R U . . .
C57 C 0.25300(19) 0.59747(18) 0.24828(14) 0.0320(6) Uani 1 1 d . . . . .
H57A H 0.213767 0.569911 0.274949 0.048 Uiso 1 1 calc R U . . .
H57B H 0.275400 0.560255 0.218816 0.048 Uiso 1 1 calc R U . . .
H57C H 0.219094 0.639211 0.225519 0.048 Uiso 1 1 calc R U . . .
C5 C 0.50811(18) 0.90856(16) 0.09095(12) 0.0251(5) Uani 1 1 d . . . . .
H5A H 0.549662 0.952873 0.083536 0.030 Uiso 1 1 calc R U . . .
C15 C 0.67018(18) 0.89769(16) 0.41868(13) 0.0283(6) Uani 1 1 d . . . . .
H15A H 0.650474 0.927704 0.381302 0.042 Uiso 1 1 calc R U . . .
H15B H 0.674611 0.932771 0.454689 0.042 Uiso 1 1 calc R U . . .
H15C H 0.626639 0.856023 0.424678 0.042 Uiso 1 1 calc R U . . .
C53 C 0.41697(18) 0.85677(17) 0.43751(13) 0.0289(6) Uani 1 1 d . . . . .
H53 H 0.461914 0.869769 0.407626 0.035 Uiso 1 1 calc R U . . .
C58 C 0.3871(2) 0.56754(17) 0.32156(13) 0.0307(6) Uani 1 1 d . . . . .
H58A H 0.437046 0.590550 0.347927 0.046 Uiso 1 1 calc R U . . .
H58B H 0.410785 0.532714 0.290922 0.046 Uiso 1 1 calc R U . . .
H58C H 0.348809 0.537361 0.347235 0.046 Uiso 1 1 calc R U . . .
C50 C 0.19130(19) 0.76194(18) 0.38676(14) 0.0309(6) Uani 1 1 d . . . . .
H50 H 0.130306 0.767228 0.394946 0.037 Uiso 1 1 calc R U . . .
C55 C 0.4666(2) 0.8126(2) 0.49205(13) 0.0371(7) Uani 1 1 d . . . . .
H55A H 0.424537 0.800075 0.522747 0.056 Uiso 1 1 calc R U . . .
H55B H 0.515060 0.845637 0.511251 0.056 Uiso 1 1 calc R U . . .
H55C H 0.491923 0.763896 0.476998 0.056 Uiso 1 1 calc R U . . .
C24 C 0.05047(19) 0.70224(18) 0.15939(15) 0.0339(6) Uani 1 1 d . . . . .
H24A H 0.084365 0.658532 0.143576 0.051 Uiso 1 1 calc R U . . .
H24B H -0.013401 0.695866 0.145868 0.051 Uiso 1 1 calc R U . . .
H24C H 0.058866 0.702684 0.204780 0.051 Uiso 1 1 calc R U . . .
C10 C 0.5450(2) 0.83525(18) 0.06140(12) 0.0302(6) Uani 1 1 d . . . . .
H10A H 0.605136 0.823726 0.081144 0.045 Uiso 1 1 calc R U . . .
H10B H 0.548382 0.844425 0.017016 0.045 Uiso 1 1 calc R U . . .
H10C H 0.505281 0.790625 0.067120 0.045 Uiso 1 1 calc R U . . .
C32 C 0.6756(2) 0.46197(16) 0.50945(12) 0.0294(6) Uani 1 1 d . . . . .
H32 H 0.693487 0.481431 0.552353 0.035 Uiso 1 1 calc R U . . .
C43 C 0.77962(19) 0.74156(17) 0.14472(14) 0.0304(6) Uani 1 1 d . . . . .
H43A H 0.805325 0.721757 0.107725 0.046 Uiso 1 1 calc R U . . .
H43B H 0.828098 0.756654 0.175933 0.046 Uiso 1 1 calc R U . . .
H43C H 0.741979 0.787429 0.133626 0.046 Uiso 1 1 calc R U . . .
C25 C 0.02733(19) 0.84832(18) 0.15443(16) 0.0363(7) Uani 1 1 d . . . . .
H25A H 0.030868 0.850509 0.199792 0.055 Uiso 1 1 calc R U . . .
H25B H -0.035244 0.840807 0.137931 0.055 Uiso 1 1 calc R U . . .
H25C H 0.050029 0.897580 0.138432 0.055 Uiso 1 1 calc R U . . .
C8 C 0.4998(2) 1.05973(16) 0.18012(16) 0.0358(7) Uani 1 1 d . . . . .
H8A H 0.565329 1.059782 0.187832 0.054 Uiso 1 1 calc R U . . .
H8B H 0.475244 1.105414 0.200303 0.054 Uiso 1 1 calc R U . . .
H8C H 0.482855 1.062213 0.135388 0.054 Uiso 1 1 calc R U . . .
C9 C 0.4151(2) 0.93099(19) 0.06011(14) 0.0343(6) Uani 1 1 d . . . . .
H9A H 0.373233 0.887455 0.064289 0.051 Uiso 1 1 calc R U . . .
H9B H 0.419393 0.941950 0.016067 0.051 Uiso 1 1 calc R U . . .
H9C H 0.393306 0.977859 0.080291 0.051 Uiso 1 1 calc R U . . .
C42 C 0.7814(2) 0.60721(19) 0.18988(18) 0.0451(8) Uani 1 1 d . . . . .
H42A H 0.745149 0.566918 0.208109 0.068 Uiso 1 1 calc R U . . .
H42B H 0.830185 0.623610 0.220408 0.068 Uiso 1 1 calc R U . . .
H42C H 0.806738 0.585684 0.153299 0.068 Uiso 1 1 calc R U . . .
C34 C 0.7486(3) 0.40598(19) 0.49258(16) 0.0450(8) Uani 1 1 d . . . . .
H34A H 0.732750 0.384811 0.450954 0.068 Uiso 1 1 calc R U . . .
H34B H 0.754345 0.362784 0.522571 0.068 Uiso 1 1 calc R U . . .
H34C H 0.805710 0.434234 0.493331 0.068 Uiso 1 1 calc R U . . .
C33 C 0.5871(3) 0.4188(2) 0.51146(18) 0.0518(9) Uani 1 1 d . . . . .
H33A H 0.542542 0.454351 0.526755 0.078 Uiso 1 1 calc R U . . .
H33B H 0.595626 0.373489 0.539233 0.078 Uiso 1 1 calc R U . . .
H33C H 0.566003 0.400824 0.469696 0.078 Uiso 1 1 calc R U . . .
C54 C 0.3815(3) 0.9340(2) 0.4610(3) 0.0638(13) Uani 1 1 d . . . . .
H54A H 0.351887 0.963593 0.426070 0.096 Uiso 1 1 calc R U . . .
H54B H 0.431516 0.964942 0.480617 0.096 Uiso 1 1 calc R U . . .
H54C H 0.338324 0.923277 0.491290 0.096 Uiso 1 1 calc R U . . .

loop_
_atom_site_aniso_label
_atom_site_aniso_U_11
_atom_site_aniso_U_22
_atom_site_aniso_U_33
_atom_site_aniso_U_23
_atom_site_aniso_U_13
_atom_site_aniso_U_12
Lu1 0.01313(6) 0.01392(6) 0.01468(6) -0.00104(4) 0.00028(4) -0.00105(4)
P2 0.0147(2) 0.0151(2) 0.0172(2) -0.0012(2) -0.0018(2) 0.0003(2)
P1 0.0153(3) 0.0154(3) 0.0212(3) 0.0012(2) -0.0027(2) 0.0003(2)
N4 0.0216(10) 0.0145(9) 0.0172(9) -0.0038(7) 0.0014(7) -0.0028(7)
N3 0.0156(9) 0.0170(9) 0.0181(9) -0.0005(7) -0.0022(7) -0.0007(7)
N1 0.0141(9) 0.0149(9) 0.0207(9) 0.0000(7) 0.0001(7) -0.0023(7)
N2 0.0139(9) 0.0172(9) 0.0226(9) 0.0021(7) -0.0015(7) 0.0011(7)
N5 0.0180(10) 0.0310(11) 0.0168(9) -0.0031(8) 0.0067(8) -0.0011(8)
C31 0.0261(12) 0.0188(11) 0.0182(11) -0.0023(9) 0.0004(9) -0.0005(9)
C35 0.0218(11) 0.0134(10) 0.0181(10) -0.0006(8) -0.0002(9) 0.0023(8)
C36 0.0198(11) 0.0143(10) 0.0222(11) -0.0024(9) -0.0004(9) 0.0018(8)
C26 0.0160(10) 0.0167(11) 0.0202(11) -0.0001(9) 0.0007(8) 0.0013(8)
C29 0.0229(12) 0.0220(12) 0.0232(11) 0.0024(9) 0.0041(9) 0.0007(9)
C40 0.0221(11) 0.0143(10) 0.0188(11) -0.0027(8) 0.0012(9) 0.0006(8)
C4 0.0148(10) 0.0175(10) 0.0184(10) -0.0023(8) -0.0014(8) 0.0006(8)
C20 0.0169(11) 0.0212(11) 0.0272(12) 0.0069(10) -0.0001(9) -0.0016(9)
C39 0.0256(12) 0.0258(12) 0.0199(11) -0.0004(9) 0.0054(9) -0.0014(10)
C41 0.0220(11) 0.0235(12) 0.0211(11) -0.0041(9) 0.0033(9) -0.0027(9)
C30 0.0266(12) 0.0254(12) 0.0150(10) 0.0002(9) 0.0007(9) -0.0004(10)
C19 0.0222(12) 0.0213(11) 0.0217(11) 0.0018(9) -0.0029(9) -0.0040(9)
C2 0.0198(11) 0.0177(11) 0.0261(12) 0.0033(9) -0.0007(9) -0.0020(9)
C56 0.0211(11) 0.0268(12) 0.0221(11) 0.0026(10) 0.0047(9) -0.0033(9)
C27 0.0257(12) 0.0201(12) 0.0187(11) -0.0015(9) 0.0000(9) -0.0024(9)
C3 0.0160(10) 0.0181(11) 0.0264(11) 0.0014(9) 0.0004(9) -0.0038(8)
C17 0.0162(10) 0.0212(11) 0.0199(10) 0.0037(9) -0.0007(8) 0.0003(9)
C22 0.0190(11) 0.0277(13) 0.0233(11) -0.0034(10) -0.0024(9) -0.0025(9)
C48 0.0199(11) 0.0270(13) 0.0200(11) 0.0056(9) 0.0027(9) 0.0002(9)
C6 0.0198(11) 0.0178(11) 0.0375(14) -0.0008(10) -0.0026(10) 0.0051(9)
C1 0.0179(11) 0.0153(10) 0.0195(10) -0.0013(8) -0.0019(8) 0.0009(8)
C49 0.0172(11) 0.0333(14) 0.0295(13) 0.0036(11) 0.0027(10) -0.0019(10)
C44 0.0201(11) 0.0206(11) 0.0226(11) -0.0065(9) 0.0000(9) -0.0034(9)
C11 0.0207(11) 0.0200(11) 0.0209(11) -0.0046(9) -0.0038(9) 0.0007(9)
C28 0.0291(13) 0.0184(11) 0.0241(12) -0.0029(9) 0.0028(10) -0.0021(9)
C37 0.0250(12) 0.0230(12) 0.0196(11) -0.0050(9) -0.0037(9) 0.0018(9)
C12 0.0194(11) 0.0206(11) 0.0240(12) -0.0018(9) -0.0019(9) 0.0039(9)
C23 0.0181(11) 0.0279(13) 0.0307(13) 0.0067(10) -0.0017(10) -0.0026(10)
C52 0.0220(12) 0.0260(13) 0.0240(12) 0.0051(10) 0.0023(9) 0.0029(10)
C21 0.0169(11) 0.0308(13) 0.0293(13) -0.0015(11) 0.0020(10) 0.0006(10)
C51 0.0263(13) 0.0333(14) 0.0295(13) 0.0015(11) 0.0067(10) 0.0077(11)
C13 0.0257(13) 0.0369(15) 0.0310(14) 0.0073(12) -0.0023(11) 0.0109(11)
C18 0.0179(11) 0.0163(11) 0.0283(12) -0.0014(9) 0.0017(9) -0.0014(8)
C47 0.0195(11) 0.0237(12) 0.0205(11) 0.0051(9) 0.0013(9) 0.0018(9)
C38 0.0310(13) 0.0270(13) 0.0192(11) -0.0002(10) 0.0019(10) 0.0025(10)
C16 0.0289(13) 0.0231(12) 0.0261(12) -0.0058(10) -0.0019(10) -0.0071(10)
C14 0.0204(12) 0.0292(13) 0.0290(13) -0.0013(10) 0.0008(10) 0.0022(10)
C7 0.0310(14) 0.0269(13) 0.0366(15) -0.0121(11) -0.0018(11) 0.0062(11)
C45 0.0208(12) 0.0366(15) 0.0309(13) -0.0083(11) -0.0029(10) -0.0010(11)
C46 0.0317(14) 0.0226(13) 0.0301(13) -0.0051(10) 0.0030(11) -0.0055(10)
C57 0.0278(13) 0.0368(15) 0.0319(13) -0.0024(12) 0.0063(11) -0.0078(11)
C5 0.0241(12) 0.0258(13) 0.0246(12) 0.0056(10) -0.0024(10) -0.0026(10)
C15 0.0251(13) 0.0264(13) 0.0330(14) -0.0129(11) 0.0003(10) 0.0026(10)
C53 0.0248(13) 0.0285(14) 0.0333(14) -0.0051(11) 0.0033(11) 0.0038(10)
C58 0.0360(15) 0.0270(14) 0.0297(13) 0.0014(11) 0.0066(11) 0.0027(11)
C50 0.0203(12) 0.0392(16) 0.0340(14) 0.0018(12) 0.0064(11) 0.0048(11)
C55 0.0347(15) 0.0526(19) 0.0235(13) -0.0026(13) 0.0000(11) -0.0049(14)
C24 0.0227(13) 0.0317(15) 0.0465(17) 0.0082(13) -0.0003(12) -0.0056(11)
C10 0.0314(14) 0.0355(15) 0.0231(12) -0.0007(11) 0.0003(10) -0.0026(11)
C32 0.0424(16) 0.0233(13) 0.0224(12) 0.0054(10) 0.0028(11) -0.0027(11)
C43 0.0233(13) 0.0326(14) 0.0350(14) 0.0014(12) 0.0017(11) -0.0067(11)
C25 0.0189(12) 0.0335(15) 0.0557(19) 0.0030(14) -0.0020(12) 0.0006(11)
C8 0.0336(15) 0.0169(12) 0.0554(19) 0.0016(12) -0.0042(13) 0.0015(11)
C9 0.0314(14) 0.0372(16) 0.0318(14) 0.0094(12) -0.0108(11) -0.0017(12)
C42 0.0464(19) 0.0279(15) 0.055(2) 0.0045(14) -0.0260(16) -0.0018(13)
C34 0.071(2) 0.0268(15) 0.0368(16) 0.0070(13) 0.0004(16) 0.0124(15)
C33 0.057(2) 0.051(2) 0.0455(19) 0.0202(16) -0.0040(16) -0.0199(18)
C54 0.0354(18) 0.042(2) 0.112(4) -0.035(2) -0.001(2) 0.0074(15)

loop_
_atom_type_symbol
_atom_type_description
_atom_type_scat_dispersion_real
_atom_type_scat_dispersion_imag
_atom_type_scat_source
C C 0.0181 0.0091 'International Tables Vol C Tables 4.2.6.8 and 6.1.1.4'
H H 0.0000 0.0000 'International Tables Vol C Tables 4.2.6.8 and 6.1.1.4'
Lu Lu -6.6179 4.6937 'International Tables Vol C Tables 4.2.6.8 and 6.1.1.4'
N N 0.0311 0.0180 'International Tables Vol C Tables 4.2.6.8 and 6.1.1.4'
P P 0.2955 0.4335 'International Tables Vol C Tables 4.2.6.8 and 6.1.1.4'

loop_
_geom_angle_atom_site_label_1
_geom_angle_atom_site_label_2
_geom_angle_atom_site_label_3
_geom_angle
_geom_angle_site_symmetry_1
_geom_angle_site_symmetry_3
_geom_angle_publ_flag
N4 Lu1 N3 106.36(7) . . ?
N4 Lu1 N1 119.44(7) . . ?
N4 Lu1 N2 99.64(7) . . ?
N4 Lu1 H5 134.3(8) . . ?
N3 Lu1 H5 70.5(8) . . ?
N1 Lu1 N3 71.80(7) . . ?
N1 Lu1 N2 73.57(7) . . ?
N1 Lu1 H5 103.2(8) . . ?
N2 Lu1 N3 143.76(7) . . ?
N2 Lu1 H5 107.9(8) . . ?
N5 Lu1 N4 120.77(8) . . ?
N5 Lu1 N3 88.39(8) . . ?
N5 Lu1 N1 119.68(8) . . ?
N5 Lu1 N2 99.67(8) . . ?
N5 Lu1 H5 20.5(8) . . ?
N3 P2 C4 102.59(11) . . ?
N3 P2 C11 115.25(11) . . ?
N3 P2 C12 111.55(11) . . ?
C4 P2 C11 106.48(11) . . ?
C4 P2 C12 112.81(11) . . ?
C11 P2 C12 108.08(11) . . ?
N2 P1 C6 112.81(12) . . ?
N2 P1 C1 103.92(11) . . ?
N2 P1 C5 116.72(11) . . ?
C1 P1 C6 106.81(11) . . ?
C1 P1 C5 108.66(12) . . ?
C5 P1 C6 107.40(13) . . ?
Lu1 N4 H4 114(2) . . ?
C35 N4 Lu1 127.93(15) . . ?
C35 N4 H4 106(2) . . ?
P2 N3 Lu1 122.88(11) . . ?
C26 N3 Lu1 115.18(14) . . ?
C26 N3 P2 121.78(16) . . ?
C4 N1 Lu1 127.09(15) . . ?
C1 N1 Lu1 124.76(15) . . ?
C1 N1 C4 106.48(19) . . ?
P1 N2 Lu1 120.78(10) . . ?
C17 N2 Lu1 120.87(15) . . ?
C17 N2 P1 117.14(16) . . ?
Lu1 N5 H5 101(2) . . ?
C47 N5 Lu1 145.68(17) . . ?
C47 N5 H5 109(2) . . ?
C26 C31 H31 119.5 . . ?
C30 C31 H31 119.5 . . ?
C30 C31 C26 121.0(2) . . ?
N4 C35 C36 122.4(2) . . ?
N4 C35 C40 119.5(2) . . ?
C36 C35 C40 118.1(2) . . ?
C35 C36 C44 119.3(2) . . ?
C37 C36 C35 120.1(2) . . ?
C37 C36 C44 120.6(2) . . ?
C31 C26 N3 123.9(2) . . ?
C31 C26 C27 117.0(2) . . ?
C27 C26 N3 119.1(2) . . ?
C30 C29 C28 117.0(2) . . ?
C30 C29 C32 121.1(2) . . ?
C28 C29 C32 121.8(2) . . ?
C35 C40 C41 121.2(2) . . ?
C39 C40 C35 119.2(2) . . ?
C39 C40 C41 119.4(2) . . ?
N1 C4 P2 112.94(17) . . ?
N1 C4 C3 110.2(2) . . ?
C3 C4 P2 136.31(18) . . ?
C19 C20 C23 120.0(2) . . ?
C21 C20 C19 117.2(2) . . ?
C21 C20 C23 122.7(2) . . ?
C40 C39 H39 119.1 . . ?
C38 C39 C40 121.8(2) . . ?
C38 C39 H39 119.1 . . ?
C40 C41 H41 107.6 . . ?
C40 C41 C43 114.4(2) . . ?
C40 C41 C42 109.7(2) . . ?
C43 C41 H41 107.6 . . ?
C42 C41 H41 107.6 . . ?
C42 C41 C43 109.7(2) . . ?
C31 C30 H30 119.2 . . ?
C29 C30 C31 121.7(2) . . ?
C29 C30 H30 119.2 . . ?
C20 C19 H19 119.1 . . ?
C18 C19 C20 121.8(2) . . ?
C18 C19 H19 119.1 . . ?
C3 C2 H2 126.7 . . ?
C1 C2 H2 126.7 . . ?
C1 C2 C3 106.5(2) . . ?
C48 C56 H56 107.0 . . ?
C48 C56 C57 114.1(2) . . ?
C48 C56 C58 112.0(2) . . ?
C57 C56 H56 107.0 . . ?
C57 C56 C58 109.4(2) . . ?
C58 C56 H56 107.0 . . ?
C26 C27 H27 119.3 . . ?
C28 C27 C26 121.3(2) . . ?
C28 C27 H27 119.3 . . ?
C4 C3 C2 106.1(2) . . ?
C4 C3 H3 126.9 . . ?
C2 C3 H3 126.9 . . ?
C22 C17 N2 121.5(2) . . ?
C22 C17 C18 117.7(2) . . ?
C18 C17 N2 120.8(2) . . ?
C17 C22 H22 119.4 . . ?
C17 C22 C21 121.2(2) . . ?
C21 C22 H22 119.4 . . ?
C49 C48 C56 121.1(2) . . ?
C49 C48 C47 119.0(2) . . ?
C47 C48 C56 119.9(2) . . ?
P1 C6 H6 108.0 . . ?
C7 C6 P1 109.69(18) . . ?
C7 C6 H6 108.0 . . ?
C8 C6 P1 112.4(2) . . ?
C8 C6 H6 108.0 . . ?
C8 C6 C7 110.6(2) . . ?
N1 C1 P1 113.73(17) . . ?
N1 C1 C2 110.6(2) . . ?
C2 C1 P1 134.93(19) . . ?
C48 C49 H49 119.1 . . ?
C50 C49 C48 121.9(3) . . ?
C50 C49 H49 119.1 . . ?
C36 C44 H44 107.4 . . ?
C36 C44 C45 114.2(2) . . ?
C36 C44 C46 110.8(2) . . ?
C45 C44 H44 107.4 . . ?
C45 C44 C46 109.4(2) . . ?
C46 C44 H44 107.4 . . ?
P2 C11 H11 107.9 . . ?
C16 C11 P2 112.46(18) . . ?
C16 C11 H11 107.9 . . ?
C15 C11 P2 109.65(16) . . ?
C15 C11 H11 107.9 . . ?
C15 C11 C16 110.8(2) . . ?
C29 C28 H28 119.1 . . ?
C27 C28 C29 121.9(2) . . ?
C27 C28 H28 119.1 . . ?
C36 C37 H37 119.2 . . ?
C36 C37 C38 121.7(2) . . ?
C38 C37 H37 119.2 . . ?
P2 C12 H12 106.0 . . ?
C13 C12 P2 112.69(18) . . ?
C13 C12 H12 106.0 . . ?
C14 C12 P2 114.83(18) . . ?
C14 C12 H12 106.0 . . ?
C14 C12 C13 110.6(2) . . ?
C20 C23 H23 107.4 . . ?
C20 C23 C24 110.4(2) . . ?
C20 C23 C25 113.5(2) . . ?
C24 C23 H23 107.4 . . ?
C24 C23 C25 110.4(2) . . ?
C25 C23 H23 107.4 . . ?
C51 C52 C47 119.6(3) . . ?
C51 C52 C53 120.3(2) . . ?
C47 C52 C53 120.1(2) . . ?
C20 C21 C22 121.2(2) . . ?
C20 C21 H21 119.4 . . ?
C22 C21 H21 119.4 . . ?
C52 C51 H51 119.3 . . ?
C50 C51 C52 121.3(3) . . ?
C50 C51 H51 119.3 . . ?
C12 C13 H13A 109.5 . . ?
C12 C13 H13B 109.5 . . ?
C12 C13 H13C 109.5 . . ?
H13A C13 H13B 109.5 . . ?
H13A C13 H13C 109.5 . . ?
H13B C13 H13C 109.5 . . ?
C19 C18 C17 120.7(2) . . ?
C19 C18 H18 119.7 . . ?
C17 C18 H18 119.7 . . ?
N5 C47 C48 119.0(2) . . ?
N5 C47 C52 121.8(2) . . ?
C52 C47 C48 119.1(2) . . ?
C39 C38 C37 119.0(2) . . ?
C39 C38 H38 120.5 . . ?
C37 C38 H38 120.5 . . ?
C11 C16 H16A 109.5 . . ?
C11 C16 H16B 109.5 . . ?
C11 C16 H16C 109.5 . . ?
H16A C16 H16B 109.5 . . ?
H16A C16 H16C 109.5 . . ?
H16B C16 H16C 109.5 . . ?
C12 C14 H14A 109.5 . . ?
C12 C14 H14B 109.5 . . ?
C12 C14 H14C 109.5 . . ?
H14A C14 H14B 109.5 . . ?
H14A C14 H14C 109.5 . . ?
H14B C14 H14C 109.5 . . ?
C6 C7 H7A 109.5 . . ?
C6 C7 H7B 109.5 . . ?
C6 C7 H7C 109.5 . . ?
H7A C7 H7B 109.5 . . ?
H7A C7 H7C 109.5 . . ?
H7B C7 H7C 109.5 . . ?
C44 C45 H45A 109.5 . . ?
C44 C45 H45B 109.5 . . ?
C44 C45 H45C 109.5 . . ?
H45A C45 H45B 109.5 . . ?
H45A C45 H45C 109.5 . . ?
H45B C45 H45C 109.5 . . ?
C44 C46 H46A 109.5 . . ?
C44 C46 H46B 109.5 . . ?
C44 C46 H46C 109.5 . . ?
H46A C46 H46B 109.5 . . ?
H46A C46 H46C 109.5 . . ?
H46B C46 H46C 109.5 . . ?
C56 C57 H57A 109.5 . . ?
C56 C57 H57B 109.5 . . ?
C56 C57 H57C 109.5 . . ?
H57A C57 H57B 109.5 . . ?
H57A C57 H57C 109.5 . . ?
H57B C57 H57C 109.5 . . ?
P1 C5 H5A 107.2 . . ?
C10 C5 P1 110.11(18) . . ?
C10 C5 H5A 107.2 . . ?
C10 C5 C9 111.6(2) . . ?
C9 C5 P1 113.3(2) . . ?
C9 C5 H5A 107.2 . . ?
C11 C15 H15A 109.5 . . ?
C11 C15 H15B 109.5 . . ?
C11 C15 H15C 109.5 . . ?
H15A C15 H15B 109.5 . . ?
H15A C15 H15C 109.5 . . ?
H15B C15 H15C 109.5 . . ?
C52 C53 H53 107.5 . . ?
C52 C53 C55 110.2(2) . . ?
C52 C53 C54 115.0(2) . . ?
C55 C53 H53 107.5 . . ?
C54 C53 H53 107.5 . . ?
C54 C53 C55 109.0(3) . . ?
C56 C58 H58A 109.5 . . ?
C56 C58 H58B 109.5 . . ?
C56 C58 H58C 109.5 . . ?
H58A C58 H58B 109.5 . . ?
H58A C58 H58C 109.5 . . ?
H58B C58 H58C 109.5 . . ?
C49 C50 H50 120.5 . . ?
C51 C50 C49 119.0(3) . . ?
C51 C50 H50 120.5 . . ?
C53 C55 H55A 109.5 . . ?
C53 C55 H55B 109.5 . . ?
C53 C55 H55C 109.5 . . ?
H55A C55 H55B 109.5 . . ?
H55A C55 H55C 109.5 . . ?
H55B C55 H55C 109.5 . . ?
C23 C24 H24A 109.5 . . ?
C23 C24 H24B 109.5 . . ?
C23 C24 H24C 109.5 . . ?
H24A C24 H24B 109.5 . . ?
H24A C24 H24C 109.5 . . ?
H24B C24 H24C 109.5 . . ?
C5 C10 H10A 109.5 . . ?
C5 C10 H10B 109.5 . . ?
C5 C10 H10C 109.5 . . ?
H10A C10 H10B 109.5 . . ?
H10A C10 H10C 109.5 . . ?
H10B C10 H10C 109.5 . . ?
C29 C32 H32 107.1 . . ?
C34 C32 C29 111.1(2) . . ?
C34 C32 H32 107.1 . . ?
C33 C32 C29 113.5(3) . . ?
C33 C32 H32 107.1 . . ?
C33 C32 C34 110.6(3) . . ?
C41 C43 H43A 109.5 . . ?
C41 C43 H43B 109.5 . . ?
C41 C43 H43C 109.5 . . ?
H43A C43 H43B 109.5 . . ?
H43A C43 H43C 109.5 . . ?
H43B C43 H43C 109.5 . . ?
C23 C25 H25A 109.5 . . ?
C23 C25 H25B 109.5 . . ?
C23 C25 H25C 109.5 . . ?
H25A C25 H25B 109.5 . . ?
H25A C25 H25C 109.5 . . ?
H25B C25 H25C 109.5 . . ?
C6 C8 H8A 109.5 . . ?
C6 C8 H8B 109.5 . . ?
C6 C8 H8C 109.5 . . ?
H8A C8 H8B 109.5 . . ?
H8A C8 H8C 109.5 . . ?
H8B C8 H8C 109.5 . . ?
C5 C9 H9A 109.5 . . ?
C5 C9 H9B 109.5 . . ?
C5 C9 H9C 109.5 . . ?
H9A C9 H9B 109.5 . . ?
H9A C9 H9C 109.5 . . ?
H9B C9 H9C 109.5 . . ?
C41 C42 H42A 109.5 . . ?
C41 C42 H42B 109.5 . . ?
C41 C42 H42C 109.5 . . ?
H42A C42 H42B 109.5 . . ?
H42A C42 H42C 109.5 . . ?
H42B C42 H42C 109.5 . . ?
C32 C34 H34A 109.5 . . ?
C32 C34 H34B 109.5 . . ?
C32 C34 H34C 109.5 . . ?
H34A C34 H34B 109.5 . . ?
H34A C34 H34C 109.5 . . ?
H34B C34 H34C 109.5 . . ?
C32 C33 H33A 109.5 . . ?
C32 C33 H33B 109.5 . . ?
C32 C33 H33C 109.5 . . ?
H33A C33 H33B 109.5 . . ?
H33A C33 H33C 109.5 . . ?
H33B C33 H33C 109.5 . . ?
C53 C54 H54A 109.5 . . ?
C53 C54 H54B 109.5 . . ?
C53 C54 H54C 109.5 . . ?
H54A C54 H54B 109.5 . . ?
H54A C54 H54C 109.5 . . ?
H54B C54 H54C 109.5 . . ?

loop_
_geom_bond_atom_site_label_1
_geom_bond_atom_site_label_2
_geom_bond_distance
_geom_bond_site_symmetry_2
_geom_bond_publ_flag
Lu1 N4 2.2064(19) . ?
Lu1 N3 2.3420(19) . ?
Lu1 N1 2.2798(19) . ?
Lu1 N2 2.3273(19) . ?
Lu1 N5 2.176(2) . ?
Lu1 H5 2.50(3) . ?
P2 N3 1.621(2) . ?
P2 C4 1.784(2) . ?
P2 C11 1.834(2) . ?
P2 C12 1.836(3) . ?
P1 N2 1.615(2) . ?
P1 C6 1.832(3) . ?
P1 C1 1.772(2) . ?
P1 C5 1.831(3) . ?
N4 H4 0.91(3) . ?
N4 C35 1.398(3) . ?
N3 C26 1.425(3) . ?
N1 C4 1.369(3) . ?
N1 C1 1.362(3) . ?
N2 C17 1.441(3) . ?
N5 H5 0.89(4) . ?
N5 C47 1.393(3) . ?
C31 H31 0.9500 . ?
C31 C26 1.402(3) . ?
C31 C30 1.394(4) . ?
C35 C36 1.423(3) . ?
C35 C40 1.427(3) . ?
C36 C44 1.519(3) . ?
C36 C37 1.384(3) . ?
C26 C27 1.402(3) . ?
C29 C30 1.389(4) . ?
C29 C28 1.395(4) . ?
C29 C32 1.523(3) . ?
C40 C39 1.403(3) . ?
C40 C41 1.518(3) . ?
C4 C3 1.400(3) . ?
C20 C19 1.397(4) . ?
C20 C23 1.520(3) . ?
C20 C21 1.389(4) . ?
C39 H39 0.9500 . ?
C39 C38 1.378(4) . ?
C41 H41 1.0000 . ?
C41 C43 1.523(4) . ?
C41 C42 1.520(4) . ?
C30 H30 0.9500 . ?
C19 H19 0.9500 . ?
C19 C18 1.391(3) . ?
C2 H2 0.9500 . ?
C2 C3 1.403(3) . ?
C2 C1 1.392(3) . ?
C56 H56 1.0000 . ?
C56 C48 1.518(4) . ?
C56 C57 1.525(4) . ?
C56 C58 1.534(4) . ?
C27 H27 0.9500 . ?
C27 C28 1.380(4) . ?
C3 H3 0.9500 . ?
C17 C22 1.390(4) . ?
C17 C18 1.395(3) . ?
C22 H22 0.9500 . ?
C22 C21 1.397(3) . ?
C48 C49 1.397(3) . ?
C48 C47 1.418(4) . ?
C6 H6 1.0000 . ?
C6 C7 1.535(4) . ?
C6 C8 1.532(4) . ?
C49 H49 0.9500 . ?
C49 C50 1.386(4) . ?
C44 H44 1.0000 . ?
C44 C45 1.534(3) . ?
C44 C46 1.536(4) . ?
C11 H11 1.0000 . ?
C11 C16 1.535(3) . ?
C11 C15 1.528(3) . ?
C28 H28 0.9500 . ?
C37 H37 0.9500 . ?
C37 C38 1.388(4) . ?
C12 H12 1.0000 . ?
C12 C13 1.539(4) . ?
C12 C14 1.534(4) . ?
C23 H23 1.0000 . ?
C23 C24 1.529(4) . ?
C23 C25 1.531(4) . ?
C52 C51 1.399(4) . ?
C52 C47 1.414(4) . ?
C52 C53 1.521(4) . ?
C21 H21 0.9500 . ?
C51 H51 0.9500 . ?
C51 C50 1.384(4) . ?
C13 H13A 0.9800 . ?
C13 H13B 0.9800 . ?
C13 H13C 0.9800 . ?
C18 H18 0.9500 . ?
C38 H38 0.9500 . ?
C16 H16A 0.9800 . ?
C16 H16B 0.9800 . ?
C16 H16C 0.9800 . ?
C14 H14A 0.9800 . ?
C14 H14B 0.9800 . ?
C14 H14C 0.9800 . ?
C7 H7A 0.9800 . ?
C7 H7B 0.9800 . ?
C7 H7C 0.9800 . ?
C45 H45A 0.9800 . ?
C45 H45B 0.9800 . ?
C45 H45C 0.9800 . ?
C46 H46A 0.9800 . ?
C46 H46B 0.9800 . ?
C46 H46C 0.9800 . ?
C57 H57A 0.9800 . ?
C57 H57B 0.9800 . ?
C57 H57C 0.9800 . ?
C5 H5A 1.0000 . ?
C5 C10 1.529(4) . ?
C5 C9 1.537(4) . ?
C15 H15A 0.9800 . ?
C15 H15B 0.9800 . ?
C15 H15C 0.9800 . ?
C53 H53 1.0000 . ?
C53 C55 1.534(4) . ?
C53 C54 1.523(4) . ?
C58 H58A 0.9800 . ?
C58 H58B 0.9800 . ?
C58 H58C 0.9800 . ?
C50 H50 0.9500 . ?
C55 H55A 0.9800 . ?
C55 H55B 0.9800 . ?
C55 H55C 0.9800 . ?
C24 H24A 0.9800 . ?
C24 H24B 0.9800 . ?
C24 H24C 0.9800 . ?
C10 H10A 0.9800 . ?
C10 H10B 0.9800 . ?
C10 H10C 0.9800 . ?
C32 H32 1.0000 . ?
C32 C34 1.519(5) . ?
C32 C33 1.519(5) . ?
C43 H43A 0.9800 . ?
C43 H43B 0.9800 . ?
C43 H43C 0.9800 . ?
C25 H25A 0.9800 . ?
C25 H25B 0.9800 . ?
C25 H25C 0.9800 . ?
C8 H8A 0.9800 . ?
C8 H8B 0.9800 . ?
C8 H8C 0.9800 . ?
C9 H9A 0.9800 . ?
C9 H9B 0.9800 . ?
C9 H9C 0.9800 . ?
C42 H42A 0.9800 . ?
C42 H42B 0.9800 . ?
C42 H42C 0.9800 . ?
C34 H34A 0.9800 . ?
C34 H34B 0.9800 . ?
C34 H34C 0.9800 . ?
C33 H33A 0.9800 . ?
C33 H33B 0.9800 . ?
C33 H33C 0.9800 . ?
C54 H54A 0.9800 . ?
C54 H54B 0.9800 . ?
C54 H54C 0.9800 . ?

loop_
_geom_torsion_atom_site_label_1
_geom_torsion_atom_site_label_2
_geom_torsion_atom_site_label_3
_geom_torsion_atom_site_label_4
_geom_torsion
_geom_torsion_site_symmetry_1
_geom_torsion_site_symmetry_2
_geom_torsion_site_symmetry_3
_geom_torsion_site_symmetry_4
_geom_torsion_publ_flag
Lu1 N4 C35 C36 -115.7(2) . . . . ?
Lu1 N4 C35 C40 62.9(3) . . . . ?
Lu1 N3 C26 C31 -126.2(2) . . . . ?
Lu1 N3 C26 C27 50.9(3) . . . . ?
Lu1 N1 C4 P2 -20.5(2) . . . . ?
Lu1 N1 C4 C3 166.29(16) . . . . ?
Lu1 N1 C1 P1 21.5(2) . . . . ?
Lu1 N1 C1 C2 -166.67(16) . . . . ?
Lu1 N2 C17 C22 85.4(3) . . . . ?
Lu1 N2 C17 C18 -93.5(2) . . . . ?
Lu1 N5 C47 C48 50.3(4) . . . . ?
Lu1 N5 C47 C52 -128.2(3) . . . . ?
P2 N3 C26 C31 58.4(3) . . . . ?
P2 N3 C26 C27 -124.6(2) . . . . ?
P2 C4 C3 C2 -171.3(2) . . . . ?
P1 N2 C17 C22 -82.1(3) . . . . ?
P1 N2 C17 C18 99.0(2) . . . . ?
N4 C35 C36 C44 -3.9(3) . . . . ?
N4 C35 C36 C37 175.9(2) . . . . ?
N4 C35 C40 C39 -175.5(2) . . . . ?
N4 C35 C40 C41 9.0(3) . . . . ?
N3 P2 C4 N1 13.64(19) . . . . ?
N3 P2 C4 C3 -175.7(3) . . . . ?
N3 P2 C11 C16 -171.50(17) . . . . ?
N3 P2 C11 C15 -47.7(2) . . . . ?
N3 P2 C12 C13 -86.9(2) . . . . ?
N3 P2 C12 C14 145.20(18) . . . . ?
N3 C26 C27 C28 -178.7(2) . . . . ?
N1 C4 C3 C2 -0.4(3) . . . . ?
N2 P1 C6 C7 60.3(2) . . . . ?
N2 P1 C6 C8 -176.20(19) . . . . ?
N2 P1 C1 N1 -17.2(2) . . . . ?
N2 P1 C1 C2 173.6(3) . . . . ?
N2 P1 C5 C10 -50.6(2) . . . . ?
N2 P1 C5 C9 75.2(2) . . . . ?
N2 C17 C22 C21 177.2(2) . . . . ?
N2 C17 C18 C19 -177.5(2) . . . . ?
C31 C26 C27 C28 -1.4(4) . . . . ?
C35 C36 C44 C45 157.5(2) . . . . ?
C35 C36 C44 C46 -78.4(3) . . . . ?
C35 C36 C37 C38 0.3(4) . . . . ?
C35 C40 C39 C38 -1.3(4) . . . . ?
C35 C40 C41 C43 -150.9(2) . . . . ?
C35 C40 C41 C42 85.4(3) . . . . ?
C36 C35 C40 C39 3.3(3) . . . . ?
C36 C35 C40 C41 -172.3(2) . . . . ?
C36 C37 C38 C39 1.7(4) . . . . ?
C26 C31 C30 C29 -1.4(4) . . . . ?
C26 C27 C28 C29 -1.8(4) . . . . ?
C40 C35 C36 C44 177.5(2) . . . . ?
C40 C35 C36 C37 -2.8(3) . . . . ?
C40 C39 C38 C37 -1.2(4) . . . . ?
C4 P2 N3 Lu1 -3.86(15) . . . . ?
C4 P2 N3 C26 171.26(18) . . . . ?
C4 P2 C11 C16 -58.5(2) . . . . ?
C4 P2 C11 C15 65.3(2) . . . . ?
C4 P2 C12 C13 158.25(19) . . . . ?
C4 P2 C12 C14 30.3(2) . . . . ?
C4 N1 C1 P1 -172.39(16) . . . . ?
C4 N1 C1 C2 -0.6(3) . . . . ?
C20 C19 C18 C17 -0.4(4) . . . . ?
C39 C40 C41 C43 33.5(3) . . . . ?
C39 C40 C41 C42 -90.2(3) . . . . ?
C41 C40 C39 C38 174.4(2) . . . . ?
C30 C31 C26 N3 -179.9(2) . . . . ?
C30 C31 C26 C27 3.0(4) . . . . ?
C30 C29 C28 C27 3.4(4) . . . . ?
C30 C29 C32 C34 -122.5(3) . . . . ?
C30 C29 C32 C33 112.1(3) . . . . ?
C19 C20 C23 C24 80.8(3) . . . . ?
C19 C20 C23 C25 -154.6(3) . . . . ?
C19 C20 C21 C22 2.2(4) . . . . ?
C56 C48 C49 C50 179.6(3) . . . . ?
C56 C48 C47 N5 3.1(3) . . . . ?
C56 C48 C47 C52 -178.4(2) . . . . ?
C3 C2 C1 P1 169.7(2) . . . . ?
C3 C2 C1 N1 0.3(3) . . . . ?
C17 C22 C21 C20 1.1(4) . . . . ?
C22 C17 C18 C19 3.6(4) . . . . ?
C48 C49 C50 C51 -0.6(4) . . . . ?
C6 P1 N2 Lu1 -107.43(13) . . . . ?
C6 P1 N2 C17 60.1(2) . . . . ?
C6 P1 C1 N1 102.24(19) . . . . ?
C6 P1 C1 C2 -66.9(3) . . . . ?
C6 P1 C5 C10 -178.36(18) . . . . ?
C6 P1 C5 C9 -52.5(2) . . . . ?
C1 P1 N2 Lu1 7.87(15) . . . . ?
C1 P1 N2 C17 175.39(17) . . . . ?
C1 P1 C6 C7 -53.2(2) . . . . ?
C1 P1 C6 C8 70.2(2) . . . . ?
C1 P1 C5 C10 66.4(2) . . . . ?
C1 P1 C5 C9 -167.74(19) . . . . ?
C1 N1 C4 P2 173.79(16) . . . . ?
C1 N1 C4 C3 0.6(3) . . . . ?
C1 C2 C3 C4 0.1(3) . . . . ?
C49 C48 C47 N5 -177.1(2) . . . . ?
C49 C48 C47 C52 1.4(4) . . . . ?
C44 C36 C37 C38 -179.9(2) . . . . ?
C11 P2 N3 Lu1 111.41(13) . . . . ?
C11 P2 N3 C26 -73.5(2) . . . . ?
C11 P2 C4 N1 -107.82(18) . . . . ?
C11 P2 C4 C3 62.9(3) . . . . ?
C11 P2 C12 C13 40.8(2) . . . . ?
C11 P2 C12 C14 -87.1(2) . . . . ?
C28 C29 C30 C31 -1.8(4) . . . . ?
C28 C29 C32 C34 55.5(4) . . . . ?
C28 C29 C32 C33 -69.8(4) . . . . ?
C37 C36 C44 C45 -22.2(3) . . . . ?
C37 C36 C44 C46 101.9(3) . . . . ?
C12 P2 N3 Lu1 -124.87(13) . . . . ?
C12 P2 N3 C26 50.2(2) . . . . ?
C12 P2 C4 N1 133.79(17) . . . . ?
C12 P2 C4 C3 -55.5(3) . . . . ?
C12 P2 C11 C16 63.0(2) . . . . ?
C12 P2 C11 C15 -173.22(18) . . . . ?
C23 C20 C19 C18 180.0(2) . . . . ?
C23 C20 C21 C22 179.6(2) . . . . ?
C52 C51 C50 C49 0.0(4) . . . . ?
C21 C20 C19 C18 -2.5(4) . . . . ?
C21 C20 C23 C24 -96.5(3) . . . . ?
C21 C20 C23 C25 28.0(4) . . . . ?
C51 C52 C47 N5 176.5(2) . . . . ?
C51 C52 C47 C48 -2.0(4) . . . . ?
C51 C52 C53 C55 99.8(3) . . . . ?
C51 C52 C53 C54 -23.8(4) . . . . ?
C18 C17 C22 C21 -3.9(4) . . . . ?
C47 C48 C49 C50 -0.1(4) . . . . ?
C47 C52 C51 C50 1.3(4) . . . . ?
C47 C52 C53 C55 -79.6(3) . . . . ?
C47 C52 C53 C54 156.8(3) . . . . ?
C57 C56 C48 C49 15.1(3) . . . . ?
C57 C56 C48 C47 -165.1(2) . . . . ?
C5 P1 N2 Lu1 127.47(13) . . . . ?
C5 P1 N2 C17 -65.0(2) . . . . ?
C5 P1 C6 C7 -169.67(19) . . . . ?
C5 P1 C6 C8 -46.2(2) . . . . ?
C5 P1 C1 N1 -142.17(18) . . . . ?
C5 P1 C1 C2 48.7(3) . . . . ?
C53 C52 C51 C50 -178.1(3) . . . . ?
C53 C52 C47 N5 -4.1(4) . . . . ?
C53 C52 C47 C48 177.4(2) . . . . ?
C58 C56 C48 C49 -109.8(3) . . . . ?
C58 C56 C48 C47 70.0(3) . . . . ?
C32 C29 C30 C31 176.4(2) . . . . ?
C32 C29 C28 C27 -174.7(3) . . . . ?
